data_4103049
loop_
_publ_author_name
'Sefer Ay'
'R. E. Ziegert'
'H. Zhang'
'Martin Nieger'
'Kari Rissanen'
'K. Fink'
'A. Kubas'
'Ruth M. Gschwind'
'Stefan Br\"ase'

_publ_contact_author
;
        Martin Nieger
        Laboratory of Inorganic Chemistry
        Department of Chemistry
        Universitity of Helsinki
        P.O. Box 55
        FIN-00014 University of Helsinki
        Finland
;
_publ_contact_author_email martin.nieger@helsinki.fi
_publ_contact_author_fax '++358 9 191 50198'
_publ_contact_author_phone '++358 9 191 50223'
_publ_section_title
;
 NMR-Spectroscopic and Solid-State Investigations of Cometal-Free
 Asymmetric Conjugate Addition: A Dinuclear Paracyclophaneimine Zinc
 Methyl Complex
;
_journal_name_full 'Journal of the American Chemical Society'
_journal_page_first 12899
_journal_page_last 12905
_journal_paper_doi 10.1021/ja1032502
_journal_volume 132
_journal_year 2010
_chemical_absolute_configuration ad
_chemical_formula_moiety 'C54 H58 N2 O2 Zn2, (C7 H8)0.5'
_chemical_formula_sum 'C57.5 H62 N2 O2 Zn2'
_chemical_formula_weight 943.83
_chemical_name_systematic
; 
 ? 
;
_space_group_IT_number 152
_symmetry_cell_setting trigonal
_symmetry_space_group_name_Hall 'P 31 2"'
_symmetry_space_group_name_H-M 'P 31 2 1'
_atom_sites_solution_hydrogens geom
_atom_sites_solution_primary direct
_atom_sites_solution_secondary difmap
_audit_creation_method SHELXL-97
_cell_angle_alpha 90.00
_cell_angle_beta 90.00
_cell_angle_gamma 120.00
_cell_formula_units_Z 6
_cell_length_a 13.2807(4)
_cell_length_b 13.2807(4)
_cell_length_c 52.5695(17)
_cell_measurement_reflns_used 221797
_cell_measurement_temperature 123(2)
_cell_measurement_theta_max 27.5
_cell_measurement_theta_min 1
_cell_volume 8029.8(4)
_computing_cell_refinement DENZO-SMN
_computing_data_collection 'Collect (Nonius, 1998)'
_computing_data_reduction DENZO-SMN
_computing_molecular_graphics XP
_computing_publication_material 'SHELXL-97 (Sheldrick, 1997)'
_computing_structure_refinement 'SHELXL-97 (Sheldrick, 1997)'
_computing_structure_solution 'SHELXS-97 (Sheldrick, 1990)'
_diffrn_ambient_temperature 123(2)
_diffrn_measured_fraction_theta_full 0.993
_diffrn_measured_fraction_theta_max 0.995
_diffrn_measurement_device_type 'Bruker APEXII'
_diffrn_measurement_method 'rotation in phi and omega, 0.5 deg.'
_diffrn_radiation_monochromator graphite
_diffrn_radiation_source 'fine-focus sealed tube'
_diffrn_radiation_type MoK\a
_diffrn_radiation_wavelength 0.71073
_diffrn_reflns_av_R_equivalents 0.0694
_diffrn_reflns_av_sigmaI/netI 0.0334
_diffrn_reflns_limit_h_max 17
_diffrn_reflns_limit_h_min -17
_diffrn_reflns_limit_k_max 16
_diffrn_reflns_limit_k_min -17
_diffrn_reflns_limit_l_max 68
_diffrn_reflns_limit_l_min -68
_diffrn_reflns_number 88125
_diffrn_reflns_theta_full 25.00
_diffrn_reflns_theta_max 27.48
_diffrn_reflns_theta_min 3.10
_exptl_absorpt_coefficient_mu 0.936
_exptl_absorpt_correction_T_max 0.87994
_exptl_absorpt_correction_T_min 0.75154
_exptl_absorpt_correction_type multi-scan
_exptl_absorpt_process_details 'MULABS (PLaton, cf. Blessing, 1995)'
_exptl_crystal_colour yellow
_exptl_crystal_density_diffrn 1.171
_exptl_crystal_density_meas ?
_exptl_crystal_density_method 'not measured'
_exptl_crystal_description blocks
_exptl_crystal_F_000 2982
_exptl_crystal_size_max 0.35
_exptl_crystal_size_mid 0.20
_exptl_crystal_size_min 0.15
_refine_diff_density_max 0.509
_refine_diff_density_min -0.390
_refine_diff_density_rms 0.067
_refine_ls_abs_structure_details 'Flack H D (1983), Acta Cryst. A39, 876-881'
_refine_ls_abs_structure_Flack 0.030(11)
_refine_ls_extinction_method none
_refine_ls_goodness_of_fit_ref 1.092
_refine_ls_hydrogen_treatment constr
_refine_ls_matrix_type full
_refine_ls_number_parameters 599
_refine_ls_number_reflns 12234
_refine_ls_number_restraints 84
_refine_ls_restrained_S_all 1.089
_refine_ls_R_factor_all 0.0534
_refine_ls_R_factor_gt 0.0460
_refine_ls_shift/su_max 0.001
_refine_ls_shift/su_mean 0.000
_refine_ls_structure_factor_coef Fsqd
_refine_ls_weighting_details 'calc w=1/[\s^2^(Fo^2^)+(0.0692P)^2^+2.2561P] where P=(Fo^2^+2Fc^2^)/3'
_refine_ls_weighting_scheme calc
_refine_ls_wR_factor_gt 0.1149
_refine_ls_wR_factor_ref 0.1200
_reflns_number_gt 11103
_reflns_number_total 12234
_reflns_threshold_expression >2sigma(I)
_cod_data_source_file ja1032502_si_001.cif
_cod_data_source_block sb061_m
_cod_depositor_comments
;
The following automatic conversions were performed:

'_exptl_crystal_density_meas' value 'none' was changed to '?' - the
value is perceived as not measured.

Automatic conversion script
Id: cif_fix_values 3008 2015-01-20 13:52:24Z robertas 
;
_cod_original_formula_sum 'C57.50 H62 N2 O2 Zn2'
_cod_database_code 4103049

loop_
_symmetry_equiv_pos_as_xyz
'x, y, z'
'-y, x-y, z+1/3'
'-x+y, -x, z+2/3'
'y, x, -z'
'x-y, -y, -z+2/3'
'-x, -x+y, -z+1/3'

loop_
_atom_site_label
_atom_site_type_symbol
_atom_site_fract_x
_atom_site_fract_y
_atom_site_fract_z
_atom_site_U_iso_or_equiv
_atom_site_adp_type
_atom_site_occupancy
_atom_site_symmetry_multiplicity
_atom_site_calc_flag
_atom_site_refinement_flags
_atom_site_disorder_assembly
_atom_site_disorder_group
Zn1 Zn 0.55723(3) 0.38053(3) 0.097426(7) 0.03710(10) Uani 1 1 d . . .
C1 C 0.8226(3) 0.5694(3) 0.18235(6) 0.0415(7) Uani 1 1 d . . .
H1 H 0.8539 0.6090 0.1979 0.050 Uiso 1 1 calc R . .
C2 C 0.8603(3) 0.4986(3) 0.17235(6) 0.0389(7) Uani 1 1 d . . .
H2 H 0.9192 0.4918 0.1811 0.047 Uiso 1 1 calc R . .
C3 C 0.8161(3) 0.4365(3) 0.14999(6) 0.0362(6) Uani 1 1 d . . .
C4 C 0.7487(3) 0.4671(3) 0.13434(6) 0.0335(6) Uani 1 1 d . . .
O4 O 0.7129(2) 0.4162(2) 0.11168(4) 0.0374(5) Uani 1 1 d . . .
C5 C 0.7151(3) 0.5464(3) 0.14354(6) 0.0355(6) Uani 1 1 d . . .
C6 C 0.7386(3) 0.5829(3) 0.16963(6) 0.0394(7) Uani 1 1 d . . .
C7 C 0.6545(4) 0.6045(4) 0.18524(6) 0.0480(9) Uani 1 1 d . . .
H7A H 0.5973 0.6078 0.1737 0.058 Uiso 1 1 calc R . .
H7B H 0.6982 0.6806 0.1939 0.058 Uiso 1 1 calc R . .
C8 C 0.5875(4) 0.5056(4) 0.20585(7) 0.0555(10) Uani 1 1 d . . .
H8A H 0.6300 0.5303 0.2222 0.067 Uiso 1 1 calc R . .
H8B H 0.5091 0.4954 0.2086 0.067 Uiso 1 1 calc R . .
C9 C 0.5756(3) 0.3927(4) 0.19808(7) 0.0520(9) Uani 1 1 d . . .
C10 C 0.5211(3) 0.3380(4) 0.17522(8) 0.0538(10) Uani 1 1 d . . .
H10 H 0.4629 0.3516 0.1683 0.065 Uiso 1 1 calc R . .
C11 C 0.5503(3) 0.2651(4) 0.16265(8) 0.0534(9) Uani 1 1 d . . .
H11 H 0.5121 0.2295 0.1472 0.064 Uiso 1 1 calc R . .
C12 C 0.6358(3) 0.2426(3) 0.17240(8) 0.0536(10) Uani 1 1 d . . .
C13 C 0.6700(4) 0.2754(4) 0.19770(8) 0.0573(10) Uani 1 1 d . . .
H13 H 0.7131 0.2467 0.2065 0.069 Uiso 1 1 calc R . .
C14 C 0.6403(3) 0.3502(4) 0.20994(7) 0.0544(10) Uani 1 1 d . . .
H14 H 0.6652 0.3728 0.2270 0.065 Uiso 1 1 calc R . .
C15 C 0.7033(4) 0.2130(4) 0.15394(9) 0.0627(11) Uani 1 1 d . . .
H15A H 0.6555 0.1764 0.1386 0.075 Uiso 1 1 calc R . .
H15B H 0.7218 0.1565 0.1618 0.075 Uiso 1 1 calc R . .
C16 C 0.8203(3) 0.3264(3) 0.14597(7) 0.0426(7) Uani 1 1 d . . .
H16A H 0.8853 0.3306 0.1560 0.051 Uiso 1 1 calc R . .
H16B H 0.8361 0.3204 0.1278 0.051 Uiso 1 1 calc R . .
C17 C 0.6602(3) 0.5974(3) 0.12753(6) 0.0371(7) Uani 1 1 d . . .
C18 C 0.6899(4) 0.7200(3) 0.13421(7) 0.0442(8) Uani 1 1 d . . .
H18A H 0.7336 0.7724 0.1202 0.066 Uiso 1 1 calc R . .
H18B H 0.7373 0.7448 0.1497 0.066 Uiso 1 1 calc R . .
H18C H 0.6181 0.7221 0.1371 0.066 Uiso 1 1 calc R . .
N18 N 0.5955(3) 0.5450(2) 0.10785(5) 0.0357(6) Uani 1 1 d . . .
C19 C 0.5431(3) 0.6042(3) 0.09361(6) 0.0394(7) Uani 1 1 d . . .
H19 H 0.5117 0.6374 0.1063 0.047 Uiso 1 1 calc R . .
C20 C 0.4406(3) 0.5129(4) 0.07813(7) 0.0476(8) Uani 1 1 d . . .
H20A H 0.3998 0.5489 0.0701 0.071 Uiso 1 1 calc R . .
H20B H 0.3870 0.4501 0.0894 0.071 Uiso 1 1 calc R . .
H20C H 0.4692 0.4811 0.0650 0.071 Uiso 1 1 calc R . .
C21 C 0.6284(3) 0.7030(3) 0.07679(6) 0.0393(7) Uani 1 1 d . . .
C22 C 0.6385(4) 0.8116(4) 0.07849(7) 0.0503(9) Uani 1 1 d . . .
H22 H 0.5937 0.8250 0.0907 0.060 Uiso 1 1 calc R . .
C23 C 0.7141(5) 0.9018(4) 0.06246(9) 0.0624(11) Uani 1 1 d . . .
H23 H 0.7223 0.9767 0.0641 0.075 Uiso 1 1 calc R . .
C24 C 0.7768(4) 0.8821(4) 0.04425(10) 0.0627(11) Uani 1 1 d . . .
H24 H 0.8272 0.9429 0.0331 0.075 Uiso 1 1 calc R . .
C25 C 0.7659(4) 0.7734(4) 0.04230(9) 0.0567(10) Uani 1 1 d . . .
H25 H 0.8084 0.7594 0.0296 0.068 Uiso 1 1 calc R . .
C26 C 0.6938(3) 0.6846(3) 0.05858(7) 0.0444(8) Uani 1 1 d . . .
H26 H 0.6888 0.6109 0.0574 0.053 Uiso 1 1 calc R . .
C27 C 0.4073(4) 0.2374(4) 0.10314(9) 0.0620(11) Uani 1 1 d . . .
H27A H 0.4175 0.1697 0.1013 0.093 Uiso 1 1 calc R . .
H27B H 0.3504 0.2328 0.0906 0.093 Uiso 1 1 calc R . .
H27C H 0.3793 0.2387 0.1203 0.093 Uiso 1 1 calc R . .
Zn1' Zn 0.77042(3) 0.36719(3) 0.079719(7) 0.03655(9) Uani 1 1 d . . .
C1' C 0.6620(4) 0.4703(4) -0.01283(7) 0.0479(9) Uani 1 1 d . . .
H1' H 0.6655 0.4963 -0.0298 0.058 Uiso 1 1 calc R . .
C2' C 0.5548(4) 0.4098(4) -0.00020(7) 0.0490(9) Uani 1 1 d . . .
H2' H 0.4861 0.3952 -0.0089 0.059 Uiso 1 1 calc R . .
C3' C 0.5462(3) 0.3708(3) 0.02449(7) 0.0440(7) Uani 1 1 d . . .
C4' C 0.6509(3) 0.4154(3) 0.03896(6) 0.0382(7) Uani 1 1 d . . .
O4' O 0.6441(2) 0.3886(2) 0.06368(4) 0.0382(5) Uani 1 1 d . . .
C5' C 0.7590(3) 0.4820(3) 0.02664(6) 0.0389(7) Uani 1 1 d . . .
C6' C 0.7606(3) 0.4913(3) -0.00057(6) 0.0445(8) Uani 1 1 d . . .
C7' C 0.8592(4) 0.4942(4) -0.01623(7) 0.0531(9) Uani 1 1 d . . .
H7'1 H 0.9209 0.5013 -0.0045 0.064 Uiso 1 1 calc R . .
H7'2 H 0.8932 0.5637 -0.0273 0.064 Uiso 1 1 calc R . .
C8' C 0.8184(4) 0.3847(5) -0.03288(8) 0.0663(13) Uani 1 1 d . . .
H8'1 H 0.7941 0.3980 -0.0498 0.080 Uiso 1 1 calc R . .
H8'2 H 0.8839 0.3701 -0.0354 0.080 Uiso 1 1 calc R . .
C9' C 0.7181(4) 0.2797(4) -0.02059(8) 0.0590(11) Uani 1 1 d . . .
C10' C 0.7286(4) 0.2457(4) 0.00420(8) 0.0596(11) Uani 1 1 d . . .
H10' H 0.8030 0.2636 0.0103 0.071 Uiso 1 1 calc R . .
C11' C 0.6324(4) 0.1868(4) 0.01972(9) 0.0598(10) Uani 1 1 d . . .
H11' H 0.6420 0.1653 0.0364 0.072 Uiso 1 1 calc R . .
C12' C 0.5224(4) 0.1584(4) 0.01147(9) 0.0599(11) Uani 1 1 d . . .
C13' C 0.5082(5) 0.1671(4) -0.01464(10) 0.0650(12) Uani 1 1 d . . .
H13' H 0.4324 0.1312 -0.0218 0.078 Uiso 1 1 calc R . .
C14' C 0.6052(5) 0.2284(4) -0.03023(8) 0.0636(12) Uani 1 1 d . . .
H14' H 0.5941 0.2354 -0.0479 0.076 Uiso 1 1 calc R . .
C15' C 0.4339(4) 0.1497(4) 0.03061(10) 0.0692(12) Uani 1 1 d . . .
H15C H 0.4511 0.1275 0.0474 0.083 Uiso 1 1 calc R . .
H15D H 0.3556 0.0880 0.0253 0.083 Uiso 1 1 calc R . .
C16' C 0.4343(4) 0.2678(4) 0.03332(8) 0.0541(10) Uani 1 1 d . . .
H16C H 0.3692 0.2634 0.0233 0.065 Uiso 1 1 calc R . .
H16D H 0.4213 0.2792 0.0514 0.065 Uiso 1 1 calc R . .
C17' C 0.8715(3) 0.5472(3) 0.03991(6) 0.0378(7) Uani 1 1 d . . .
C18' C 0.9626(3) 0.6596(3) 0.02759(7) 0.0446(8) Uani 1 1 d . . .
H18D H 0.9805 0.7251 0.0389 0.067 Uiso 1 1 calc R . .
H18E H 0.9327 0.6705 0.0114 0.067 Uiso 1 1 calc R . .
H18F H 1.0334 0.6558 0.0245 0.067 Uiso 1 1 calc R . .
N18' N 0.8920(2) 0.5165(2) 0.06192(5) 0.0362(6) Uani 1 1 d . . .
C19' C 1.0096(3) 0.5876(3) 0.07321(6) 0.0388(7) Uani 1 1 d . . .
H19' H 1.0678 0.6002 0.0597 0.047 Uiso 1 1 calc R . .
C20' C 1.0244(3) 0.5180(3) 0.09462(7) 0.0461(8) Uani 1 1 d . . .
H20D H 1.1028 0.5628 0.1018 0.069 Uiso 1 1 calc R . .
H20E H 1.0129 0.4442 0.0878 0.069 Uiso 1 1 calc R . .
H20F H 0.9668 0.5023 0.1080 0.069 Uiso 1 1 calc R . .
C21' C 1.0363(3) 0.7054(3) 0.08280(6) 0.0400(7) Uani 1 1 d . . .
C22' C 1.1450(3) 0.8016(4) 0.07787(7) 0.0483(9) Uani 1 1 d . . .
H22' H 1.2002 0.7915 0.0684 0.058 Uiso 1 1 calc R . .
C23' C 1.1745(4) 0.9108(4) 0.08645(8) 0.0587(11) Uani 1 1 d . . .
H23' H 1.2487 0.9754 0.0826 0.070 Uiso 1 1 calc R . .
C24' C 1.0971(5) 0.9261(4) 0.10053(11) 0.0769(14) Uani 1 1 d . . .
H24' H 1.1177 1.0009 0.1069 0.092 Uiso 1 1 calc R . .
C25' C 0.9881(5) 0.8316(4) 0.10547(12) 0.0812(16) Uani 1 1 d . . .
H25' H 0.9333 0.8425 0.1149 0.097 Uiso 1 1 calc R . .
C26' C 0.9580(4) 0.7215(4) 0.09685(8) 0.0570(10) Uani 1 1 d . . .
H26' H 0.8834 0.6573 0.1006 0.068 Uiso 1 1 calc R . .
C27' C 0.7710(4) 0.2187(4) 0.08027(9) 0.0597(11) Uani 1 1 d . . .
H27D H 0.6937 0.1556 0.0851 0.090 Uiso 1 1 calc R . .
H27E H 0.8286 0.2238 0.0926 0.090 Uiso 1 1 calc R . .
H27F H 0.7908 0.2031 0.0633 0.090 Uiso 1 1 calc R . .
C1T C 0.0917(8) 0.0961(8) -0.02851(14) 0.046(3) Uiso 0.25 1 d PGDU A -1
H1T H 0.0752 0.1452 -0.0387 0.055 Uiso 0.25 1 calc PR A -1
C2T C 0.0459(7) 0.0662(8) -0.00410(14) 0.046(3) Uiso 0.25 1 d PGDU A -1
H2T H -0.0018 0.0949 0.0024 0.055 Uiso 0.25 1 calc PR A -1
C3T C 0.0699(8) -0.0056(8) 0.01084(12) 0.047(3) Uiso 0.25 1 d PGDU A -1
H3T H 0.0387 -0.0260 0.0275 0.056 Uiso 0.25 1 calc PR A -1
C4T C 0.1397(8) -0.0475(7) 0.00137(13) 0.037(2) Uiso 0.25 1 d PGDU A -1
H4T H 0.1561 -0.0966 0.0116 0.044 Uiso 0.25 1 calc PR A -1
C5T C 0.1855(7) -0.0176(7) -0.02304(14) 0.037(2) Uiso 0.25 1 d PGDU A -1
H5T H 0.2331 -0.0463 -0.0295 0.044 Uiso 0.25 1 calc PR A -1
C6T C 0.1614(8) 0.0542(8) -0.03798(12) 0.039(2) Uiso 0.25 1 d PGDU A -1
C7T C 0.2103(15) 0.0876(15) -0.0642(3) 0.059(4) Uiso 0.25 1 d PDU A -1
H7T1 H 0.2824 0.0845 -0.0653 0.089 Uiso 0.25 1 calc PR A -1
H7T2 H 0.2268 0.1667 -0.0679 0.089 Uiso 0.25 1 calc PR A -1
H7T3 H 0.1539 0.0335 -0.0765 0.089 Uiso 0.25 1 calc PR A -1
C8T C 0.1315(15) 0.1428(12) -0.1483(4) 0.047(4) Uiso 0.125 1 d PGDU B -1
H8T H 0.1271 0.2094 -0.1532 0.057 Uiso 0.125 1 calc PR B -1
C9T C 0.2299(13) 0.1561(13) -0.1359(4) 0.050(4) Uiso 0.125 1 d PGDU B -1
H9T H 0.2928 0.2317 -0.1323 0.060 Uiso 0.125 1 calc PR B -1
C10T C 0.2363(14) 0.0587(16) -0.1287(4) 0.044(4) Uiso 0.125 1 d PGDU B -1
H10T H 0.3035 0.0678 -0.1203 0.052 Uiso 0.125 1 calc PR B -1
C11T C 0.1443(16) -0.0520(14) -0.1339(4) 0.054(4) Uiso 0.125 1 d PGDU B -1
H11T H 0.1487 -0.1185 -0.1290 0.065 Uiso 0.125 1 calc PR B -1
C12T C 0.0459(14) -0.0653(11) -0.1463(4) 0.050(4) Uiso 0.125 1 d PGDU B -1
H12T H -0.0169 -0.1409 -0.1499 0.060 Uiso 0.125 1 calc PR B -1
C13T C 0.0395(12) 0.0321(13) -0.1535(3) 0.049(4) Uiso 0.125 1 d PGDU B -1
C14T C -0.067(2) 0.018(2) -0.1664(8) 0.059(6) Uiso 0.125 1 d PDU B -1
H14A H -0.1287 -0.0638 -0.1653 0.089 Uiso 0.125 1 calc PR B -1
H14B H -0.0492 0.0400 -0.1843 0.089 Uiso 0.125 1 calc PR B -1
H14C H -0.0921 0.0673 -0.1581 0.089 Uiso 0.125 1 calc PR B -1
C15T C 0.1053(9) -0.0141(11) -0.0863(2) 0.030(3) Uiso 0.125 1 d PGDU C -2
H15T H 0.0460 -0.0414 -0.0737 0.036 Uiso 0.125 1 calc PR C -2
C16T C 0.0839(11) -0.0708(11) -0.1096(3) 0.033(3) Uiso 0.125 1 d PGDU C -2
H16T H 0.0100 -0.1369 -0.1129 0.040 Uiso 0.125 1 calc PR C -2
C17T C 0.1707(13) -0.0309(13) -0.1280(2) 0.039(4) Uiso 0.125 1 d PGDU C -2
H17T H 0.1560 -0.0697 -0.1439 0.047 Uiso 0.125 1 calc PR C -2
C18T C 0.2788(12) 0.0658(14) -0.1231(2) 0.038(4) Uiso 0.125 1 d PGDU C -2
H18T H 0.3380 0.0930 -0.1357 0.046 Uiso 0.125 1 calc PR C -2
C19T C 0.3002(9) 0.1225(11) -0.0998(2) 0.031(3) Uiso 0.125 1 d PGDU C -2
H19T H 0.3740 0.1885 -0.0965 0.037 Uiso 0.125 1 calc PR C -2
C20T C 0.2134(10) 0.0825(11) -0.0814(2) 0.025(3) Uiso 0.125 1 d PGDU C -2
C21T C 0.2366(17) 0.1419(19) -0.0568(3) 0.032(4) Uiso 0.125 1 d PDU C -2
H21A H 0.3188 0.1742 -0.0524 0.048 Uiso 0.125 1 calc PR C -2
H21B H 0.1881 0.0862 -0.0437 0.048 Uiso 0.125 1 calc PR C -2
H21C H 0.2185 0.2048 -0.0579 0.048 Uiso 0.125 1 calc PR C -2

loop_
_atom_site_aniso_label
_atom_site_aniso_U_11
_atom_site_aniso_U_22
_atom_site_aniso_U_33
_atom_site_aniso_U_23
_atom_site_aniso_U_13
_atom_site_aniso_U_12
Zn1 0.03234(18) 0.03389(19) 0.04252(19) 0.00266(16) 0.00014(15) 0.01464(16)
C1 0.0366(17) 0.0465(19) 0.0336(16) 0.0015(14) 0.0049(13) 0.0149(15)
C2 0.0301(15) 0.0476(18) 0.0356(15) 0.0070(13) 0.0030(12) 0.0167(14)
C3 0.0299(15) 0.0404(16) 0.0353(14) 0.0060(12) 0.0037(12) 0.0153(14)
C4 0.0305(14) 0.0318(15) 0.0346(14) 0.0055(12) 0.0041(11) 0.0128(13)
O4 0.0395(12) 0.0397(12) 0.0348(11) -0.0009(9) -0.0012(9) 0.0213(10)
C5 0.0344(16) 0.0357(16) 0.0330(14) 0.0039(12) 0.0061(12) 0.0149(13)
C6 0.0441(18) 0.0427(18) 0.0334(15) 0.0034(13) 0.0066(13) 0.0232(16)
C7 0.052(2) 0.071(3) 0.0311(15) -0.0010(16) 0.0036(15) 0.039(2)
C8 0.048(2) 0.088(3) 0.0377(18) 0.0082(19) 0.0091(16) 0.040(2)
C9 0.0335(17) 0.070(3) 0.0446(18) 0.0179(18) 0.0124(14) 0.0200(18)
C10 0.0374(18) 0.062(2) 0.053(2) 0.0205(18) 0.0090(15) 0.0176(18)
C11 0.041(2) 0.045(2) 0.057(2) 0.0131(17) 0.0024(17) 0.0088(17)
C12 0.0424(19) 0.0400(19) 0.065(2) 0.0171(17) 0.0052(16) 0.0106(16)
C13 0.040(2) 0.060(2) 0.061(2) 0.026(2) 0.0072(17) 0.0174(18)
C14 0.0380(18) 0.070(3) 0.0445(18) 0.0190(18) 0.0100(15) 0.0194(19)
C15 0.061(3) 0.042(2) 0.079(3) 0.0098(19) 0.003(2) 0.022(2)
C16 0.0411(18) 0.044(2) 0.0456(18) 0.0051(15) -0.0009(14) 0.0239(16)
C17 0.0379(17) 0.0400(17) 0.0350(15) 0.0059(13) 0.0116(13) 0.0208(14)
C18 0.060(2) 0.0429(19) 0.0367(16) -0.0007(14) 0.0050(15) 0.0307(18)
N18 0.0379(14) 0.0395(15) 0.0332(13) 0.0046(11) 0.0054(11) 0.0220(12)
C19 0.0426(18) 0.0461(19) 0.0378(16) 0.0051(14) 0.0071(14) 0.0284(16)
C20 0.046(2) 0.048(2) 0.048(2) 0.0131(16) 0.0018(16) 0.0228(17)
C21 0.0471(19) 0.0429(18) 0.0355(16) 0.0017(13) 0.0029(14) 0.0282(16)
C22 0.070(3) 0.047(2) 0.0448(19) 0.0022(16) 0.0053(18) 0.037(2)
C23 0.081(3) 0.038(2) 0.067(3) 0.0042(19) 0.000(2) 0.029(2)
C24 0.061(3) 0.048(2) 0.072(3) 0.021(2) 0.009(2) 0.022(2)
C25 0.059(2) 0.054(2) 0.062(2) 0.0163(18) 0.020(2) 0.032(2)
C26 0.050(2) 0.0406(18) 0.0458(18) 0.0042(14) 0.0127(16) 0.0248(16)
C27 0.042(2) 0.053(2) 0.069(3) 0.015(2) -0.0098(19) 0.0071(19)
Zn1' 0.0388(2) 0.03225(18) 0.04126(18) -0.00552(15) -0.00426(16) 0.01979(16)
C1' 0.067(3) 0.060(2) 0.0358(16) -0.0118(15) -0.0112(17) 0.045(2)
C2' 0.063(2) 0.058(2) 0.0489(19) -0.0216(17) -0.0213(17) 0.047(2)
C3' 0.0481(19) 0.0469(19) 0.0471(17) -0.0151(15) -0.0108(15) 0.0314(17)
C4' 0.0461(18) 0.0384(17) 0.0373(15) -0.0092(13) -0.0074(13) 0.0264(15)
O4' 0.0401(12) 0.0386(12) 0.0375(11) -0.0049(9) -0.0034(9) 0.0209(10)
C5' 0.0482(18) 0.0437(18) 0.0343(15) -0.0079(13) -0.0054(13) 0.0303(16)
C6' 0.057(2) 0.052(2) 0.0357(16) -0.0094(15) -0.0038(15) 0.0358(18)
C7' 0.059(2) 0.074(3) 0.0363(17) -0.0069(17) 0.0008(16) 0.041(2)
C8' 0.077(3) 0.099(4) 0.049(2) -0.023(2) -0.009(2) 0.063(3)
C9' 0.074(3) 0.074(3) 0.055(2) -0.029(2) -0.017(2) 0.056(3)
C10' 0.071(3) 0.061(3) 0.067(2) -0.029(2) -0.023(2) 0.048(2)
C11' 0.075(3) 0.045(2) 0.068(2) -0.022(2) -0.022(2) 0.037(2)
C12' 0.067(3) 0.042(2) 0.077(3) -0.0255(19) -0.020(2) 0.031(2)
C13' 0.070(3) 0.057(2) 0.080(3) -0.033(2) -0.031(2) 0.041(2)
C14' 0.083(3) 0.072(3) 0.062(2) -0.031(2) -0.023(2) 0.059(3)
C15' 0.061(3) 0.046(2) 0.088(3) -0.018(2) -0.015(2) 0.017(2)
C16' 0.045(2) 0.062(2) 0.058(2) -0.0150(19) -0.0133(17) 0.0286(19)
C17' 0.0445(18) 0.0445(17) 0.0303(14) -0.0058(12) 0.0006(13) 0.0268(16)
C18' 0.047(2) 0.050(2) 0.0354(17) 0.0012(15) 0.0030(14) 0.0234(17)
N18' 0.0363(14) 0.0397(15) 0.0362(13) -0.0082(11) -0.0029(11) 0.0216(12)
C19' 0.0340(15) 0.0451(18) 0.0335(15) -0.0054(14) 0.0023(12) 0.0169(14)
C20' 0.0395(18) 0.053(2) 0.0431(19) -0.0068(15) -0.0068(14) 0.0213(16)
C21' 0.0387(17) 0.0449(19) 0.0317(16) -0.0041(13) 0.0016(13) 0.0173(15)
C22' 0.044(2) 0.051(2) 0.0382(18) -0.0020(16) 0.0042(15) 0.0155(17)
C23' 0.055(2) 0.047(2) 0.050(2) 0.0016(17) 0.0018(18) 0.008(2)
C24' 0.073(3) 0.046(2) 0.099(4) -0.018(3) 0.002(3) 0.020(2)
C25' 0.063(3) 0.054(3) 0.116(4) -0.026(3) 0.023(3) 0.022(2)
C26' 0.049(2) 0.045(2) 0.068(2) -0.0098(18) 0.017(2) 0.0158(18)
C27' 0.076(3) 0.050(2) 0.064(2) -0.0131(19) -0.016(2) 0.040(2)

loop_
_atom_type_symbol
_atom_type_description
_atom_type_scat_dispersion_real
_atom_type_scat_dispersion_imag
_atom_type_scat_source
C C 0.0033 0.0016 'International Tables Vol C Tables 4.2.6.8 and 6.1.1.4'
H H 0.0000 0.0000 'International Tables Vol C Tables 4.2.6.8 and 6.1.1.4'
N N 0.0061 0.0033 'International Tables Vol C Tables 4.2.6.8 and 6.1.1.4'
O O 0.0106 0.0060 'International Tables Vol C Tables 4.2.6.8 and 6.1.1.4'
Zn Zn 0.2839 1.4301 'International Tables Vol C Tables 4.2.6.8 and 6.1.1.4'

loop_
_geom_angle_atom_site_label_1
_geom_angle_atom_site_label_2
_geom_angle_atom_site_label_3
_geom_angle
C27 Zn1 O4 126.30(15)
C27 Zn1 N18 125.32(19)
O4 Zn1 N18 88.37(10)
C27 Zn1 O4' 116.39(18)
O4 Zn1 O4' 80.14(9)
N18 Zn1 O4' 109.60(10)
C27 Zn1 Zn1' 120.49(17)
O4 Zn1 Zn1' 42.30(6)
N18 Zn1 Zn1' 113.42(8)
O4' Zn1 Zn1' 40.86(6)
C2 C1 C6 119.8(3)
C2 C1 H1 120.1
C6 C1 H1 120.1
C1 C2 C3 122.7(3)
C1 C2 H2 118.6
C3 C2 H2 118.6
C2 C3 C4 117.6(3)
C2 C3 C16 119.1(3)
C4 C3 C16 122.2(3)
O4 C4 C3 119.3(3)
O4 C4 C5 121.0(3)
C3 C4 C5 119.6(3)
C4 O4 Zn1 120.91(19)
C4 O4 Zn1' 141.8(2)
Zn1 O4 Zn1' 96.88(9)
C4 C5 C6 118.7(3)
C4 C5 C17 123.7(3)
C6 C5 C17 117.6(3)
C1 C6 C5 118.0(3)
C1 C6 C7 118.5(3)
C5 C6 C7 121.4(3)
C6 C7 C8 111.9(3)
C6 C7 H7A 109.2
C8 C7 H7A 109.2
C6 C7 H7B 109.2
C8 C7 H7B 109.2
H7A C7 H7B 107.9
C9 C8 C7 112.3(3)
C9 C8 H8A 109.1
C7 C8 H8A 109.1
C9 C8 H8B 109.1
C7 C8 H8B 109.1
H8A C8 H8B 107.9
C14 C9 C10 115.9(4)
C14 C9 C8 120.8(4)
C10 C9 C8 121.7(4)
C11 C10 C9 121.4(4)
C11 C10 H10 119.3
C9 C10 H10 119.3
C10 C11 C12 121.0(4)
C10 C11 H11 119.5
C12 C11 H11 119.5
C13 C12 C11 116.7(4)
C13 C12 C15 123.5(4)
C11 C12 C15 118.1(4)
C14 C13 C12 119.7(4)
C14 C13 H13 120.2
C12 C13 H13 120.2
C9 C14 C13 122.3(4)
C9 C14 H14 118.8
C13 C14 H14 118.8
C12 C15 C16 110.6(3)
C12 C15 H15A 109.5
C16 C15 H15A 109.5
C12 C15 H15B 109.5
C16 C15 H15B 109.5
H15A C15 H15B 108.1
C3 C16 C15 113.0(3)
C3 C16 H16A 109.0
C15 C16 H16A 109.0
C3 C16 H16B 109.0
C15 C16 H16B 109.0
H16A C16 H16B 107.8
N18 C17 C5 123.5(3)
N18 C17 C18 120.4(3)
C5 C17 C18 115.9(3)
C17 C18 H18A 109.5
C17 C18 H18B 109.5
H18A C18 H18B 109.5
C17 C18 H18C 109.5
H18A C18 H18C 109.5
H18B C18 H18C 109.5
C17 N18 C19 118.5(3)
C17 N18 Zn1 121.7(2)
C19 N18 Zn1 119.7(2)
N18 C19 C21 114.0(3)
N18 C19 C20 108.4(3)
C21 C19 C20 111.1(3)
N18 C19 H19 107.7
C21 C19 H19 107.7
C20 C19 H19 107.7
C19 C20 H20A 109.5
C19 C20 H20B 109.5
H20A C20 H20B 109.5
C19 C20 H20C 109.5
H20A C20 H20C 109.5
H20B C20 H20C 109.5
C22 C21 C26 118.9(3)
C22 C21 C19 120.4(3)
C26 C21 C19 120.7(3)
C21 C22 C23 120.6(4)
C21 C22 H22 119.7
C23 C22 H22 119.7
C24 C23 C22 120.1(4)
C24 C23 H23 120.0
C22 C23 H23 120.0
C23 C24 C25 119.5(4)
C23 C24 H24 120.2
C25 C24 H24 120.2
C24 C25 C26 120.8(4)
C24 C25 H25 119.6
C26 C25 H25 119.6
C25 C26 C21 120.2(3)
C25 C26 H26 119.9
C21 C26 H26 119.9
Zn1 C27 H27A 109.5
Zn1 C27 H27B 109.5
H27A C27 H27B 109.5
Zn1 C27 H27C 109.5
H27A C27 H27C 109.5
H27B C27 H27C 109.5
C27' Zn1' O4' 124.33(15)
C27' Zn1' N18' 125.25(17)
O4' Zn1' N18' 88.95(10)
C27' Zn1' O4 119.05(16)
O4' Zn1' O4 80.37(9)
N18' Zn1' O4 107.48(10)
C27' Zn1' Zn1 121.14(15)
O4' Zn1' Zn1 42.58(6)
N18' Zn1' Zn1 112.67(8)
O4 Zn1' Zn1 40.82(6)
C6' C1' C2' 119.4(3)
C6' C1' H1' 120.3
C2' C1' H1' 120.3
C3' C2' C1' 122.0(3)
C3' C2' H2' 119.0
C1' C2' H2' 119.0
C2' C3' C4' 117.7(4)
C2' C3' C16' 119.4(3)
C4' C3' C16' 121.8(3)
O4' C4' C5' 121.6(3)
O4' C4' C3' 119.0(3)
C5' C4' C3' 119.3(3)
C4' O4' Zn1' 119.5(2)
C4' O4' Zn1 143.1(2)
Zn1' O4' Zn1 96.57(9)
C4' C5' C6' 118.6(3)
C4' C5' C17' 124.4(3)
C6' C5' C17' 117.0(3)
C1' C6' C5' 119.0(3)
C1' C6' C7' 118.4(3)
C5' C6' C7' 120.9(3)
C6' C7' C8' 112.9(4)
C6' C7' H7'1 109.0
C8' C7' H7'1 109.0
C6' C7' H7'2 109.0
C8' C7' H7'2 109.0
H7'1 C7' H7'2 107.8
C9' C8' C7' 111.0(3)
C9' C8' H8'1 109.4
C7' C8' H8'1 109.4
C9' C8' H8'2 109.4
C7' C8' H8'2 109.4
H8'1 C8' H8'2 108.0
C14' C9' C10' 115.7(5)
C14' C9' C8' 122.2(4)
C10' C9' C8' 120.6(4)
C11' C10' C9' 121.1(4)
C11' C10' H10' 119.5
C9' C10' H10' 119.5
C10' C11' C12' 121.4(4)
C10' C11' H11' 119.3
C12' C11' H11' 119.3
C11' C12' C13' 116.9(5)
C11' C12' C15' 119.2(4)
C13' C12' C15' 122.0(4)
C14' C13' C12' 120.1(4)
C14' C13' H13' 119.9
C12' C13' H13' 119.9
C13' C14' C9' 121.7(4)
C13' C14' H14' 119.2
C9' C14' H14' 119.2
C12' C15' C16' 111.8(4)
C12' C15' H15C 109.3
C16' C15' H15C 109.3
C12' C15' H15D 109.3
C16' C15' H15D 109.3
H15C C15' H15D 107.9
C3' C16' C15' 112.9(4)
C3' C16' H16C 109.0
C15' C16' H16C 109.0
C3' C16' H16D 109.0
C15' C16' H16D 109.0
H16C C16' H16D 107.8
N18' C17' C5' 123.1(3)
N18' C17' C18' 119.9(3)
C5' C17' C18' 116.8(3)
C17' C18' H18D 109.5
C17' C18' H18E 109.5
H18D C18' H18E 109.5
C17' C18' H18F 109.5
H18D C18' H18F 109.5
H18E C18' H18F 109.5
C17' N18' C19' 118.4(3)
C17' N18' Zn1' 121.4(2)
C19' N18' Zn1' 120.1(2)
N18' C19' C21' 114.8(3)
N18' C19' C20' 108.8(3)
C21' C19' C20' 110.3(3)
N18' C19' H19' 107.6
C21' C19' H19' 107.6
C20' C19' H19' 107.6
C19' C20' H20D 109.5
C19' C20' H20E 109.5
H20D C20' H20E 109.5
C19' C20' H20F 109.5
H20D C20' H20F 109.5
H20E C20' H20F 109.5
C26' C21' C22' 118.3(3)
C26' C21' C19' 122.5(3)
C22' C21' C19' 119.2(3)
C23' C22' C21' 121.6(4)
C23' C22' H22' 119.2
C21' C22' H22' 119.2
C24' C23' C22' 119.8(4)
C24' C23' H23' 120.1
C22' C23' H23' 120.1
C23' C24' C25' 119.4(4)
C23' C24' H24' 120.3
C25' C24' H24' 120.3
C26' C25' C24' 121.0(5)
C26' C25' H25' 119.5
C24' C25' H25' 119.5
C21' C26' C25' 119.9(4)
C21' C26' H26' 120.1
C25' C26' H26' 120.1
Zn1' C27' H27D 109.5
Zn1' C27' H27E 109.5
H27D C27' H27E 109.5
Zn1' C27' H27F 109.5
H27D C27' H27F 109.5
H27E C27' H27F 109.5
C2T C1T C6T 120.0
C2T C1T H1T 120.0
C6T C1T H1T 120.0
C3T C2T C1T 120.0
C3T C2T H2T 120.0
C1T C2T H2T 120.0
C4T C3T C2T 120.0
C4T C3T H3T 120.0
C2T C3T H3T 120.0
C3T C4T C5T 120.0
C3T C4T H4T 120.0
C5T C4T H4T 120.0
C6T C5T C4T 120.0
C6T C5T H5T 120.0
C4T C5T H5T 120.0
C5T C6T C1T 120.0
C5T C6T C7T 120.7(5)
C1T C6T C7T 119.3(5)
C9T C8T C13T 120.0
C9T C8T H8T 120.0
C13T C8T H8T 120.0
C10T C9T C8T 120.0
C10T C9T H9T 120.0
C8T C9T H9T 120.0
C9T C10T C11T 120.0
C9T C10T H10T 120.0
C11T C10T H10T 120.0
C10T C11T C12T 120.0
C10T C11T H11T 120.0
C12T C11T H11T 120.0
C13T C12T C11T 120.0
C13T C12T H12T 120.0
C11T C12T H12T 120.0
C12T C13T C8T 120.0
C12T C13T C14T 119.9(6)
C8T C13T C14T 120.1(6)
C16T C15T C20T 120.0
C16T C15T H15T 120.0
C20T C15T H15T 120.0
C17T C16T C15T 120.0
C17T C16T H16T 120.0
C15T C16T H16T 120.0
C16T C17T C18T 120.0
C16T C17T H17T 120.0
C18T C17T H17T 120.0
C19T C18T C17T 120.0
C19T C18T H18T 120.0
C17T C18T H18T 120.0
C18T C19T C20T 120.0
C18T C19T H19T 120.0
C20T C19T H19T 120.0
C19T C20T C15T 120.0
C19T C20T C21T 119.9(6)
C15T C20T C21T 120.1(6)
C20T C21T H21A 109.5
C20T C21T H21B 109.5
H21A C21T H21B 109.5
C20T C21T H21C 109.5
H21A C21T H21C 109.5
H21B C21T H21C 109.5

loop_
_geom_bond_atom_site_label_1
_geom_bond_atom_site_label_2
_geom_bond_distance
Zn1 C27 1.971(4)
Zn1 O4 2.020(2)
Zn1 N18 2.055(3)
Zn1 O4' 2.090(2)
Zn1 Zn1' 3.0685(5)
C1 C2 1.372(5)
C1 C6 1.387(5)
C1 H1 0.9500
C2 C3 1.386(5)
C2 H2 0.9500
C3 C4 1.416(4)
C3 C16 1.506(5)
C4 O4 1.334(4)
C4 C5 1.419(5)
O4 Zn1' 2.080(2)
C5 C6 1.436(4)
C5 C17 1.480(5)
C6 C7 1.524(5)
C7 C8 1.588(6)
C7 H7A 0.9900
C7 H7B 0.9900
C8 C9 1.484(7)
C8 H8A 0.9900
C8 H8B 0.9900
C9 C14 1.390(6)
C9 C10 1.404(6)
C10 C11 1.379(6)
C10 H10 0.9500
C11 C12 1.408(6)
C11 H11 0.9500
C12 C13 1.402(6)
C12 C15 1.501(7)
C13 C14 1.396(7)
C13 H13 0.9500
C14 H14 0.9500
C15 C16 1.586(6)
C15 H15A 0.9900
C15 H15B 0.9900
C16 H16A 0.9900
C16 H16B 0.9900
C17 N18 1.302(4)
C17 C18 1.512(5)
C18 H18A 0.9800
C18 H18B 0.9800
C18 H18C 0.9800
N18 C19 1.486(4)
C19 C21 1.516(5)
C19 C20 1.528(5)
C19 H19 1.0000
C20 H20A 0.9800
C20 H20B 0.9800
C20 H20C 0.9800
C21 C22 1.384(5)
C21 C26 1.393(5)
C22 C23 1.396(6)
C22 H22 0.9500
C23 C24 1.377(7)
C23 H23 0.9500
C24 C25 1.381(6)
C24 H24 0.9500
C25 C26 1.382(5)
C25 H25 0.9500
C26 H26 0.9500
C27 H27A 0.9800
C27 H27B 0.9800
C27 H27C 0.9800
Zn1' C27' 1.976(4)
Zn1' O4' 2.021(2)
Zn1' N18' 2.053(3)
C1' C6' 1.357(5)
C1' C2' 1.403(6)
C1' H1' 0.9500
C2' C3' 1.381(5)
C2' H2' 0.9500
C3' C4' 1.428(5)
C3' C16' 1.503(6)
C4' O4' 1.338(4)
C4' C5' 1.412(5)
C5' C6' 1.435(5)
C5' C17' 1.475(5)
C6' C7' 1.531(5)
C7' C8' 1.544(6)
C7' H7'1 0.9900
C7' H7'2 0.9900
C8' C9' 1.510(7)
C8' H8'1 0.9900
C8' H8'2 0.9900
C9' C14' 1.395(6)
C9' C10' 1.409(6)
C10' C11' 1.382(7)
C10' H10' 0.9500
C11' C12' 1.384(7)
C11' H11' 0.9500
C12' C13' 1.398(7)
C12' C15' 1.507(7)
C13' C14' 1.395(8)
C13' H13' 0.9500
C14' H14' 0.9500
C15' C16' 1.572(7)
C15' H15C 0.9900
C15' H15D 0.9900
C16' H16C 0.9900
C16' H16D 0.9900
C17' N18' 1.300(4)
C17' C18' 1.519(5)
C18' H18D 0.9800
C18' H18E 0.9800
C18' H18F 0.9800
N18' C19' 1.486(4)
C19' C21' 1.507(5)
C19' C20' 1.530(5)
C19' H19' 1.0000
C20' H20D 0.9800
C20' H20E 0.9800
C20' H20F 0.9800
C21' C26' 1.377(5)
C21' C22' 1.393(5)
C22' C23' 1.376(6)
C22' H22' 0.9500
C23' C24' 1.362(7)
C23' H23' 0.9500
C24' C25' 1.387(7)
C24' H24' 0.9500
C25' C26' 1.385(6)
C25' H25' 0.9500
C26' H26' 0.9500
C27' H27D 0.9800
C27' H27E 0.9800
C27' H27F 0.9800
C1T C2T 1.3900
C1T C6T 1.3900
C1T H1T 0.9500
C2T C3T 1.3900
C2T H2T 0.9500
C3T C4T 1.3900
C3T H3T 0.9500
C4T C5T 1.3900
C4T H4T 0.9500
C5T C6T 1.3900
C5T H5T 0.9500
C6T C7T 1.491(14)
C7T H7T1 0.9800
C7T H7T2 0.9800
C7T H7T3 0.9800
C8T C9T 1.3900
C8T C13T 1.3900
C8T H8T 0.9500
C9T C10T 1.3900
C9T H9T 0.9500
C10T C11T 1.3900
C10T H10T 0.9500
C11T C12T 1.3900
C11T H11T 0.9500
C12T C13T 1.3900
C12T H12T 0.9500
C13T C14T 1.489(18)
C14T H14A 0.9800
C14T H14B 0.9800
C14T H14C 0.9800
C15T C16T 1.3900
C15T C20T 1.3900
C15T H15T 0.9500
C16T C17T 1.3900
C16T H16T 0.9500
C17T C18T 1.3900
C17T H17T 0.9500
C18T C19T 1.3900
C18T H18T 0.9500
C19T C20T 1.3900
C19T H19T 0.9500
C20T C21T 1.466(16)
C21T H21A 0.9800
C21T H21B 0.9800
C21T H21C 0.9800

loop_
_geom_torsion_atom_site_label_1
_geom_torsion_atom_site_label_2
_geom_torsion_atom_site_label_3
_geom_torsion_atom_site_label_4
_geom_torsion
C6 C1 C2 C3 -1.4(5)
C1 C2 C3 C4 13.9(5)
C1 C2 C3 C16 -153.9(3)
C2 C3 C4 O4 174.4(3)
C16 C3 C4 O4 -18.2(4)
C2 C3 C4 C5 -9.1(4)
C16 C3 C4 C5 158.3(3)
C3 C4 O4 Zn1 145.4(2)
C5 C4 O4 Zn1 -31.1(4)
C3 C4 O4 Zn1' -43.9(5)
C5 C4 O4 Zn1' 139.6(3)
C27 Zn1 O4 C4 -88.4(3)
N18 Zn1 O4 C4 45.8(2)
O4' Zn1 O4 C4 156.0(2)
Zn1' Zn1 O4 C4 174.2(3)
C27 Zn1 O4 Zn1' 97.4(2)
N18 Zn1 O4 Zn1' -128.47(10)
O4' Zn1 O4 Zn1' -18.25(9)
O4 C4 C5 C6 169.2(3)
C3 C4 C5 C6 -7.3(4)
O4 C4 C5 C17 -13.0(5)
C3 C4 C5 C17 170.6(3)
C2 C1 C6 C5 -15.4(5)
C2 C1 C6 C7 148.6(4)
C4 C5 C6 C1 19.6(5)
C17 C5 C6 C1 -158.4(3)
C4 C5 C6 C7 -144.0(3)
C17 C5 C6 C7 38.1(5)
C1 C6 C7 C8 -55.8(5)
C5 C6 C7 C8 107.7(4)
C6 C7 C8 C9 -27.4(5)
C7 C8 C9 C14 107.8(4)
C7 C8 C9 C10 -57.3(5)
C14 C9 C10 C11 -13.5(5)
C8 C9 C10 C11 152.3(4)
C9 C10 C11 C12 0.2(6)
C10 C11 C12 C13 14.0(5)
C10 C11 C12 C15 -151.7(4)
C11 C12 C13 C14 -14.6(5)
C15 C12 C13 C14 150.3(4)
C10 C9 C14 C13 12.9(5)
C8 C9 C14 C13 -153.0(4)
C12 C13 C14 C9 1.2(6)
C13 C12 C15 C16 -71.4(5)
C11 C12 C15 C16 93.3(5)
C2 C3 C16 C15 95.2(4)
C4 C3 C16 C15 -72.0(4)
C12 C15 C16 C3 -21.9(5)
C4 C5 C17 N18 29.3(5)
C6 C5 C17 N18 -152.9(3)
C4 C5 C17 C18 -146.8(3)
C6 C5 C17 C18 31.1(4)
C5 C17 N18 C19 178.7(3)
C18 C17 N18 C19 -5.4(4)
C5 C17 N18 Zn1 2.1(4)
C18 C17 N18 Zn1 178.1(2)
C27 Zn1 N18 C17 104.1(3)
O4 Zn1 N18 C17 -30.8(3)
O4' Zn1 N18 C17 -109.7(2)
Zn1' Zn1 N18 C17 -65.9(3)
C27 Zn1 N18 C19 -72.4(3)
O4 Zn1 N18 C19 152.7(2)
O4' Zn1 N18 C19 73.8(2)
Zn1' Zn1 N18 C19 117.7(2)
C17 N18 C19 C21 75.5(4)
Zn1 N18 C19 C21 -107.9(3)
C17 N18 C19 C20 -160.2(3)
Zn1 N18 C19 C20 16.4(3)
N18 C19 C21 C22 -128.1(4)
C20 C19 C21 C22 109.1(4)
N18 C19 C21 C26 54.9(4)
C20 C19 C21 C26 -67.9(4)
C26 C21 C22 C23 -0.8(6)
C19 C21 C22 C23 -177.9(4)
C21 C22 C23 C24 2.0(7)
C22 C23 C24 C25 -1.2(8)
C23 C24 C25 C26 -0.7(8)
C24 C25 C26 C21 1.8(7)
C22 C21 C26 C25 -1.1(6)
C19 C21 C26 C25 176.0(4)
C4 O4 Zn1' C27' 82.8(4)
Zn1 O4 Zn1' C27' -105.18(17)
C4 O4 Zn1' O4' -153.1(3)
Zn1 O4 Zn1' O4' 18.89(9)
C4 O4 Zn1' N18' -67.3(3)
Zn1 O4 Zn1' N18' 104.70(11)
C4 O4 Zn1' Zn1 -172.0(4)
C27 Zn1 Zn1' C27' -12.3(2)
O4 Zn1 Zn1' C27' 99.70(18)
N18 Zn1 Zn1' C27' 158.23(17)
O4' Zn1 Zn1' C27' -108.45(18)
C27 Zn1 Zn1' O4' 96.19(19)
O4 Zn1 Zn1' O4' -151.86(14)
N18 Zn1 Zn1' O4' -93.33(13)
C27 Zn1 Zn1' N18' 157.23(17)
O4 Zn1 Zn1' N18' -90.82(13)
N18 Zn1 Zn1' N18' -32.29(11)
O4' Zn1 Zn1' N18' 61.04(13)
C27 Zn1 Zn1' O4 -111.95(19)
N18 Zn1 Zn1' O4 58.53(12)
O4' Zn1 Zn1' O4 151.86(14)
C6' C1' C2' C3' 0.1(5)
C1' C2' C3' C4' 13.7(5)
C1' C2' C3' C16' -154.2(4)
C2' C3' C4' O4' 173.2(3)
C16' C3' C4' O4' -19.3(5)
C2' C3' C4' C5' -9.6(5)
C16' C3' C4' C5' 157.9(3)
C5' C4' O4' Zn1' -31.2(4)
C3' C4' O4' Zn1' 145.9(2)
C5' C4' O4' Zn1 135.5(3)
C3' C4' O4' Zn1 -47.5(5)
C27' Zn1' O4' C4' -87.5(3)
N18' Zn1' O4' C4' 45.8(2)
O4 Zn1' O4' C4' 153.8(2)
Zn1 Zn1' O4' C4' 172.0(3)
C27' Zn1' O4' Zn1 100.5(2)
N18' Zn1' O4' Zn1 -126.15(10)
O4 Zn1' O4' Zn1 -18.22(9)
C27 Zn1 O4' C4' 84.7(4)
O4 Zn1 O4' C4' -149.6(4)
N18 Zn1 O4' C4' -64.9(4)
Zn1' Zn1 O4' C4' -168.3(4)
C27 Zn1 O4' Zn1' -106.98(17)
O4 Zn1 O4' Zn1' 18.80(9)
N18 Zn1 O4' Zn1' 103.49(11)
O4' C4' C5' C6' 169.8(3)
C3' C4' C5' C6' -7.2(5)
O4' C4' C5' C17' -12.5(5)
C3' C4' C5' C17' 170.5(3)
C2' C1' C6' C5' -17.7(5)
C2' C1' C6' C7' 147.3(4)
C4' C5' C6' C1' 21.2(5)
C17' C5' C6' C1' -156.7(4)
C4' C5' C6' C7' -143.4(4)
C17' C5' C6' C7' 38.7(5)
C1' C6' C7' C8' -52.3(5)
C5' C6' C7' C8' 112.4(4)
C6' C7' C8' C9' -30.5(5)
C7' C8' C9' C14' 109.2(4)
C7' C8' C9' C10' -56.0(5)
C14' C9' C10' C11' -13.9(5)
C8' C9' C10' C11' 152.2(4)
C9' C10' C11' C12' 0.4(6)
C10' C11' C12' C13' 14.4(6)
C10' C11' C12' C15' -150.4(4)
C11' C12' C13' C14' -15.4(6)
C15' C12' C13' C14' 148.9(4)
C12' C13' C14' C9' 1.7(6)
C10' C9' C14' C13' 12.8(6)
C8' C9' C14' C13' -153.0(4)
C11' C12' C15' C16' 93.0(5)
C13' C12' C15' C16' -71.0(5)
C2' C3' C16' C15' 94.1(5)
C4' C3' C16' C15' -73.2(5)
C12' C15' C16' C3' -21.3(5)
C4' C5' C17' N18' 28.4(5)
C6' C5' C17' N18' -153.8(3)
C4' C5' C17' C18' -147.1(3)
C6' C5' C17' C18' 30.7(4)
C5' C17' N18' C19' 178.8(3)
C18' C17' N18' C19' -5.9(5)
C5' C17' N18' Zn1' 3.3(4)
C18' C17' N18' Zn1' 178.7(2)
C27' Zn1' N18' C17' 100.8(3)
O4' Zn1' N18' C17' -31.8(3)
O4 Zn1' N18' C17' -111.4(3)
Zn1 Zn1' N18' C17' -68.1(3)
C27' Zn1' N18' C19' -74.6(3)
O4' Zn1' N18' C19' 152.8(2)
O4 Zn1' N18' C19' 73.2(2)
Zn1 Zn1' N18' C19' 116.5(2)
C17' N18' C19' C21' 71.8(4)
Zn1' N18' C19' C21' -112.7(3)
C17' N18' C19' C20' -164.2(3)
Zn1' N18' C19' C20' 11.4(3)
N18' C19' C21' C26' 44.3(5)
C20' C19' C21' C26' -78.9(4)
N18' C19' C21' C22' -137.3(3)
C20' C19' C21' C22' 99.5(4)
C26' C21' C22' C23' -0.7(6)
C19' C21' C22' C23' -179.2(4)
C21' C22' C23' C24' 1.3(7)
C22' C23' C24' C25' -1.7(8)
C23' C24' C25' C26' 1.7(10)
C22' C21' C26' C25' 0.6(7)
C19' C21' C26' C25' 179.0(5)
C24' C25' C26' C21' -1.1(9)
C6T C1T C2T C3T 0.0
C1T C2T C3T C4T 0.0
C2T C3T C4T C5T 0.0
C3T C4T C5T C6T 0.0
C4T C5T C6T C1T 0.0
C4T C5T C6T C7T 179.7(11)
C2T C1T C6T C5T 0.0
C2T C1T C6T C7T -179.7(11)
C13T C8T C9T C10T 0.0
C8T C9T C10T C11T 0.0
C9T C10T C11T C12T 0.0
C10T C11T C12T C13T 0.0
C11T C12T C13T C8T 0.0
C11T C12T C13T C14T -179(2)
C9T C8T C13T C12T 0.0
C9T C8T C13T C14T 179(2)
C20T C15T C16T C17T 0.0
C15T C16T C17T C18T 0.0
C16T C17T C18T C19T 0.0
C17T C18T C19T C20T 0.0
C18T C19T C20T C15T 0.0
C18T C19T C20T C21T 179.4(15)
C16T C15T C20T C19T 0.0
C16T C15T C20T C21T -179.4(15)
